data_9016080
loop_
_publ_author_name
'Shi, N.'
'Ma, Z.'
'Liu, W.'

_publ_section_title
;
 Crystal structure determination of ankangite with one dimensional incommensurate modulation
;
_journal_name_full 'Acta Petrologica et Mineralogica'
_journal_page_first 233
_journal_page_last 245
_journal_volume 10
_journal_year 1991
_chemical_compound_source 'Shiti barite deposit, Ankang County, Shaanxi, China'
_chemical_formula_sum 'Ba0.295 O4 Ti1.3 V0.7'
_chemical_name_mineral Ankangite
_space_group_IT_number 87
_symmetry_space_group_name_Hall '-I 4'
_symmetry_space_group_name_H-M 'I 4/m'
_cell_angle_alpha 90
_cell_angle_beta 90
_cell_angle_gamma 90
_cell_length_a 10.139
_cell_length_b 10.139
_cell_length_c 2.961
_cell_formula_units_Z 4
_cell_volume 304.389
_database_code_amcsd 0018318
_exptl_crystal_density_diffrn 4.417
_cod_original_formula_sum 'Ba.295 (Ti1.3 V.7) O4'
_cod_database_code 9016080

loop_
_space_group_symop_operation_xyz
x,y,z
1/2+x,1/2+y,1/2+z
y,-x,-z
1/2+y,1/2-x,1/2-z
-y,x,z
1/2-y,1/2+x,1/2+z
x,y,-z
1/2+x,1/2+y,1/2-z
-x,-y,z
1/2-x,1/2-y,1/2+z
-y,x,-z
1/2-y,1/2+x,1/2-z
y,-x,z
1/2+y,1/2-x,1/2+z
-x,-y,-z
1/2-x,1/2-y,1/2-z

loop_
_atom_site_label
_atom_site_fract_x
_atom_site_fract_y
_atom_site_fract_z
_atom_site_occupancy
_atom_site_U_iso_or_equiv
Ba 0.00000 0.00000 0.37900 0.29500 0.03293
Ti 0.16520 0.34940 0.00000 0.65000 0.00697
V 0.16520 0.34940 0.00000 0.35000 0.00697
O1 0.20260 0.15560 0.00000 1.00000 0.00545
O2 0.16730 0.53900 0.00000 1.00000 0.00722

loop_
_cod_related_entry_id
_cod_related_entry_database
_cod_related_entry_code
1 AMCSD 0018318
